data_4131414
loop_
_publ_author_name
'Addy, Partha Sarathi'
'Erickson, Sarah B.'
'Italia, James S.'
'Chatterjee, Abhishek'

_publ_section_title
;
 A Chemoselective Rapid Azo-Coupling Reaction (CRACR) for Unclickable
 Bioconjugation.
;
_journal_issue 34
_journal_name_full 'Journal of the American Chemical Society'
_journal_page_first 11670
_journal_page_last 11673
_journal_paper_doi 10.1021/jacs.7b05125
_journal_volume 139
_journal_year 2017
_chemical_formula_moiety 'C18 H17 N3 O4'
_chemical_formula_sum 'C18 H17 N3 O4'
_chemical_formula_weight 339.34
_space_group_crystal_system monoclinic
_space_group_IT_number 14
_space_group_name_Hall '-P 2ybc'
_space_group_name_H-M_alt 'P 1 21/c 1'
_atom_sites_solution_hydrogens mixed
_atom_sites_solution_primary dual
_atom_sites_solution_secondary difmap
_audit_creation_method SHELXL-2014/7
_cell_angle_alpha 90
_cell_angle_beta 95.623(5)
_cell_angle_gamma 90
_cell_formula_units_Z 4
_cell_length_a 16.7674(9)
_cell_length_b 5.6048(3)
_cell_length_c 17.3363(10)
_cell_measurement_reflns_used 3559
_cell_measurement_temperature 100(2)
_cell_measurement_theta_max 66.97
_cell_measurement_theta_min 2.65
_cell_volume 1621.39(16)
_computing_cell_refinement 'SAINT (Bruker, 2014)'
_computing_data_collection 'APEX2 (Bruker, 2014)'
_computing_data_reduction 'SAINT (Bruker, 2014)'
_computing_molecular_graphics 'Bruker SHELXTL'
_computing_publication_material 'Bruker SHELXTL'
_computing_structure_refinement 'SHELXL-2014 (Sheldrick, 2014)'
_computing_structure_solution 'SHELXL-2014 (Sheldrick, 2014)'
_diffrn_ambient_temperature 100(2)
_diffrn_measured_fraction_theta_full 0.971
_diffrn_measured_fraction_theta_max 0.971
_diffrn_measurement_device_type 'Bruker Kappa DUO CCD diffractometer'
_diffrn_measurement_method '\f and \w scans'
_diffrn_radiation_monochromator mirrors
_diffrn_radiation_type CuK\a
_diffrn_radiation_wavelength 1.54178
_diffrn_reflns_av_R_equivalents 0.0640
_diffrn_reflns_av_unetI/netI 0.0500
_diffrn_reflns_Laue_measured_fraction_full 0.971
_diffrn_reflns_Laue_measured_fraction_max 0.971
_diffrn_reflns_limit_h_max 20
_diffrn_reflns_limit_h_min -19
_diffrn_reflns_limit_k_max 6
_diffrn_reflns_limit_k_min -6
_diffrn_reflns_limit_l_max 20
_diffrn_reflns_limit_l_min -19
_diffrn_reflns_number 11840
_diffrn_reflns_point_group_measured_fraction_full 0.971
_diffrn_reflns_point_group_measured_fraction_max 0.971
_diffrn_reflns_theta_full 67.395
_diffrn_reflns_theta_max 67.395
_diffrn_reflns_theta_min 2.648
_diffrn_source 'microfocus sealed tube'
_diffrn_source_type 'Incoatec I\uS'
_exptl_absorpt_coefficient_mu 0.830
_exptl_absorpt_correction_T_max 0.7529
_exptl_absorpt_correction_T_min 0.6255
_exptl_absorpt_correction_type multi-scan
_exptl_absorpt_process_details
;
Sheldrick, G.M. (2013). SADABS. Bruker AXS Inc. Madison, WI USA.
;
_exptl_crystal_colour red
_exptl_crystal_density_diffrn 1.390
_exptl_crystal_density_meas ?
_exptl_crystal_density_method none
_exptl_crystal_description needle
_exptl_crystal_F_000 712
_exptl_crystal_size_max 0.380
_exptl_crystal_size_mid 0.060
_exptl_crystal_size_min 0.050
_refine_diff_density_max 0.196
_refine_diff_density_min -0.215
_refine_diff_density_rms 0.045
_refine_ls_extinction_method none
_refine_ls_goodness_of_fit_ref 1.019
_refine_ls_hydrogen_treatment mixed
_refine_ls_matrix_type full
_refine_ls_number_parameters 236
_refine_ls_number_reflns 2836
_refine_ls_number_restraints 2
_refine_ls_restrained_S_all 1.019
_refine_ls_R_factor_all 0.0627
_refine_ls_R_factor_gt 0.0413
_refine_ls_shift/su_max 0.000
_refine_ls_shift/su_mean 0.000
_refine_ls_structure_factor_coef Fsqd
_refine_ls_weighting_details 'w=1/[\s^2^(Fo^2^)+(0.0599P)^2^] where P=(Fo^2^+2Fc^2^)/3'
_refine_ls_weighting_scheme calc
_refine_ls_wR_factor_gt 0.1020
_refine_ls_wR_factor_ref 0.1133
_reflns_Friedel_coverage 0.000
_reflns_number_gt 2087
_reflns_number_total 2836
_reflns_threshold_expression 'I > 2\s(I)'
_cod_data_source_file ja7b05125_si_002.cif
_cod_data_source_block C18H17N3O4
_cod_depositor_comments
;
The following automatic conversions were performed:

data item '_exptl_crystal_density_meas' value 'not measured' was
changed to '?' -- the value is perceived as not measured.

Automatic conversion script
Id: cif_fix_values 6909 2019-04-08 15:41:33Z antanas 
;
_cod_original_sg_symbol_H-M 'P 21/c'
_cod_database_code 4131414
_shelx_shelxl_version_number 2014/7
_shelx_space_group_comment
;
The symmetry employed for this shelxl refinement is uniquely defined
by the following loop, which should always be used as a source of
symmetry information in preference to the above space-group names.
They are only intended as comments.
;
_shelx_estimated_absorpt_t_min 0.743
_shelx_estimated_absorpt_t_max 0.960

loop_
_space_group_symop_operation_xyz
'x, y, z'
'-x, y+1/2, -z+1/2'
'-x, -y, -z'
'x, -y-1/2, z-1/2'

loop_
_atom_site_label
_atom_site_type_symbol
_atom_site_fract_x
_atom_site_fract_y
_atom_site_fract_z
_atom_site_U_iso_or_equiv
_atom_site_adp_type
_atom_site_occupancy
_atom_site_site_symmetry_order
_atom_site_calc_flag
_atom_site_refinement_flags_posn
_atom_site_refinement_flags_adp
O1 O 0.24869(7) 0.7735(2) 0.44293(7) 0.0265(3) Uani 1 1 d . .
O2 O 0.12842(8) 0.6521(2) 0.38939(8) 0.0293(3) Uani 1 1 d . .
O3 O 0.20262(9) 0.3111(3) 0.09969(8) 0.0318(3) Uani 1 1 d D .
H3O H 0.2392(13) 0.286(5) 0.1368(13) 0.047(7) Uiso 1 1 d D .
O4 O 0.54940(8) 0.1926(3) 0.44032(8) 0.0317(3) Uani 1 1 d . .
N1 N 0.03511(9) 1.0999(3) 0.17717(10) 0.0291(4) Uani 1 1 d D .
H1N H -0.0086(12) 1.164(4) 0.1554(14) 0.049(7) Uiso 1 1 d D .
N2 N 0.24662(9) 0.5791(3) 0.24193(9) 0.0214(3) Uani 1 1 d . .
N3 N 0.28825(9) 0.3965(3) 0.22703(9) 0.0233(4) Uani 1 1 d . .
C1 C 0.24945(12) 0.5727(4) 0.49546(12) 0.0299(4) Uani 1 1 d . .
H1A H 0.2011 0.5762 0.5229 0.045 Uiso 1 1 calc R U
H1B H 0.2970 0.5820 0.5331 0.045 Uiso 1 1 calc R U
H1C H 0.2508 0.4238 0.4660 0.045 Uiso 1 1 calc R U
C2 C 0.18406(11) 0.7915(3) 0.39161(10) 0.0235(4) Uani 1 1 d . .
C3 C 0.18994(11) 1.0055(3) 0.34020(11) 0.0244(4) Uani 1 1 d . .
H3A H 0.1776 1.1503 0.3695 0.029 Uiso 1 1 calc R U
H3B H 0.2458 1.0198 0.3270 0.029 Uiso 1 1 calc R U
C4 C 0.13541(11) 0.9974(3) 0.26694(11) 0.0235(4) Uani 1 1 d . .
C5 C 0.07397(11) 1.1562(3) 0.24772(12) 0.0275(4) Uani 1 1 d . .
H5 H 0.0605 1.2864 0.2791 0.033 Uiso 1 1 calc R U
C6 C 0.07014(11) 0.9004(4) 0.14946(11) 0.0261(4) Uani 1 1 d . .
C7 C 0.05048(11) 0.7734(4) 0.08179(11) 0.0307(5) Uani 1 1 d . .
H7 H 0.0068 0.8215 0.0461 0.037 Uiso 1 1 calc R U
C8 C 0.09545(12) 0.5759(4) 0.06713(11) 0.0302(5) Uani 1 1 d . .
H8 H 0.0820 0.4862 0.0212 0.036 Uiso 1 1 calc R U
C9 C 0.16070(11) 0.5047(3) 0.11862(11) 0.0254(4) Uani 1 1 d . .
C10 C 0.18182(11) 0.6318(3) 0.18799(10) 0.0224(4) Uani 1 1 d . .
C11 C 0.13424(10) 0.8324(3) 0.20420(11) 0.0227(4) Uani 1 1 d . .
C12 C 0.35492(11) 0.3503(3) 0.28153(11) 0.0228(4) Uani 1 1 d . .
C13 C 0.39929(11) 0.1454(3) 0.27113(11) 0.0258(4) Uani 1 1 d . .
H13 H 0.3842 0.0444 0.2282 0.031 Uiso 1 1 calc R U
C14 C 0.46526(11) 0.0852(3) 0.32221(11) 0.0265(4) Uani 1 1 d . .
H14 H 0.4953 -0.0548 0.3142 0.032 Uiso 1 1 calc R U
C15 C 0.48676(10) 0.2330(4) 0.38532(11) 0.0262(4) Uani 1 1 d . .
C16 C 0.44267(12) 0.4396(4) 0.39545(12) 0.0287(4) Uani 1 1 d . .
H16 H 0.4577 0.5407 0.4384 0.034 Uiso 1 1 calc R U
C17 C 0.37804(11) 0.4994(3) 0.34446(11) 0.0263(4) Uani 1 1 d . .
H17 H 0.3490 0.6418 0.3519 0.032 Uiso 1 1 calc R U
C18 C 0.59562(12) -0.0185(4) 0.43415(12) 0.0326(5) Uani 1 1 d . .
H18A H 0.5607 -0.1585 0.4352 0.049 Uiso 1 1 calc R U
H18B H 0.6374 -0.0264 0.4777 0.049 Uiso 1 1 calc R U
H18C H 0.6205 -0.0159 0.3853 0.049 Uiso 1 1 calc R U

loop_
_atom_site_aniso_label
_atom_site_aniso_U_11
_atom_site_aniso_U_22
_atom_site_aniso_U_33
_atom_site_aniso_U_23
_atom_site_aniso_U_13
_atom_site_aniso_U_12
O1 0.0275(6) 0.0310(7) 0.0202(7) 0.0028(6) -0.0022(5) -0.0032(5)
O2 0.0292(7) 0.0348(8) 0.0234(7) 0.0033(6) 0.0002(5) -0.0062(6)
O3 0.0387(8) 0.0340(8) 0.0225(8) -0.0072(6) 0.0016(6) -0.0013(6)
O4 0.0300(7) 0.0349(8) 0.0285(8) -0.0055(6) -0.0058(6) 0.0062(6)
N1 0.0244(8) 0.0300(9) 0.0323(10) 0.0102(8) 0.0003(7) 0.0030(7)
N2 0.0236(7) 0.0236(8) 0.0173(8) 0.0004(6) 0.0032(6) -0.0009(6)
N3 0.0266(8) 0.0236(8) 0.0199(8) -0.0009(7) 0.0030(6) -0.0004(6)
C1 0.0344(10) 0.0311(11) 0.0232(10) 0.0043(9) -0.0017(8) -0.0026(8)
C2 0.0255(9) 0.0294(10) 0.0157(9) -0.0053(8) 0.0027(7) -0.0013(8)
C3 0.0282(9) 0.0238(9) 0.0216(10) -0.0029(8) 0.0035(7) -0.0009(7)
C4 0.0252(9) 0.0238(10) 0.0221(10) 0.0027(8) 0.0051(7) -0.0007(8)
C5 0.0272(9) 0.0274(10) 0.0286(11) 0.0045(9) 0.0059(8) -0.0001(8)
C6 0.0264(9) 0.0303(10) 0.0214(10) 0.0069(8) 0.0009(7) -0.0038(8)
C7 0.0305(10) 0.0382(11) 0.0221(10) 0.0109(9) -0.0039(8) -0.0055(9)
C8 0.0362(10) 0.0385(12) 0.0150(10) 0.0003(9) -0.0027(8) -0.0100(9)
C9 0.0305(9) 0.0282(10) 0.0183(10) 0.0004(8) 0.0060(7) -0.0055(8)
C10 0.0256(9) 0.0259(9) 0.0155(9) 0.0022(8) 0.0014(7) -0.0050(7)
C11 0.0221(8) 0.0259(9) 0.0200(10) 0.0036(8) 0.0019(7) -0.0035(7)
C12 0.0244(9) 0.0256(10) 0.0190(10) 0.0029(8) 0.0047(7) -0.0015(7)
C13 0.0293(9) 0.0269(10) 0.0213(10) -0.0051(8) 0.0024(7) -0.0017(8)
C14 0.0288(9) 0.0268(10) 0.0242(10) -0.0019(8) 0.0045(8) 0.0044(8)
C15 0.0235(9) 0.0301(10) 0.0250(10) 0.0014(9) 0.0021(7) 0.0005(8)
C16 0.0315(9) 0.0293(10) 0.0247(10) -0.0079(9) -0.0010(8) -0.0002(8)
C17 0.0279(9) 0.0259(10) 0.0252(11) -0.0033(8) 0.0026(7) 0.0006(8)
C18 0.0301(10) 0.0356(11) 0.0314(12) -0.0010(9) -0.0005(8) 0.0079(8)

loop_
_atom_type_symbol
_atom_type_description
_atom_type_scat_dispersion_real
_atom_type_scat_dispersion_imag
_atom_type_scat_source
C C 0.0181 0.0091 'International Tables Vol C Tables 4.2.6.8 and 6.1.1.4'
H H 0.0000 0.0000 'International Tables Vol C Tables 4.2.6.8 and 6.1.1.4'
N N 0.0311 0.0180 'International Tables Vol C Tables 4.2.6.8 and 6.1.1.4'
O O 0.0492 0.0322 'International Tables Vol C Tables 4.2.6.8 and 6.1.1.4'

loop_
_geom_angle_atom_site_label_1
_geom_angle_atom_site_label_2
_geom_angle_atom_site_label_3
_geom_angle
C2 O1 C1 115.72(15)
C9 O3 H3O 107.4(18)
C15 O4 C18 118.16(15)
C5 N1 C6 108.61(16)
C5 N1 H1N 127.0(18)
C6 N1 H1N 123.9(18)
N3 N2 C10 116.03(15)
N2 N3 C12 114.99(15)
O1 C1 H1A 109.5
O1 C1 H1B 109.5
H1A C1 H1B 109.5
O1 C1 H1C 109.5
H1A C1 H1C 109.5
H1B C1 H1C 109.5
O2 C2 O1 122.87(18)
O2 C2 C3 126.10(17)
O1 C2 C3 111.02(16)
C4 C3 C2 114.23(16)
C4 C3 H3A 108.7
C2 C3 H3A 108.7
C4 C3 H3B 108.7
C2 C3 H3B 108.7
H3A C3 H3B 107.6
C5 C4 C11 106.29(17)
C5 C4 C3 124.61(18)
C11 C4 C3 129.10(17)
N1 C5 C4 110.32(18)
N1 C5 H5 124.8
C4 C5 H5 124.8
N1 C6 C7 129.91(18)
N1 C6 C11 107.95(17)
C7 C6 C11 122.14(19)
C8 C7 C6 118.72(17)
C8 C7 H7 120.6
C6 C7 H7 120.6
C7 C8 C9 121.28(18)
C7 C8 H8 119.4
C9 C8 H8 119.4
O3 C9 C8 117.82(18)
O3 C9 C10 121.25(17)
C8 C9 C10 120.93(18)
N2 C10 C9 125.33(17)
N2 C10 C11 116.76(16)
C9 C10 C11 117.90(17)
C6 C11 C10 118.98(17)
C6 C11 C4 106.82(17)
C10 C11 C4 134.19(17)
C13 C12 C17 118.95(17)
C13 C12 N3 117.55(16)
C17 C12 N3 123.51(17)
C14 C13 C12 121.40(18)
C14 C13 H13 119.3
C12 C13 H13 119.3
C13 C14 C15 119.05(18)
C13 C14 H14 120.5
C15 C14 H14 120.5
O4 C15 C14 124.93(17)
O4 C15 C16 115.50(17)
C14 C15 C16 119.58(17)
C17 C16 C15 121.15(18)
C17 C16 H16 119.4
C15 C16 H16 119.4
C16 C17 C12 119.86(18)
C16 C17 H17 120.1
C12 C17 H17 120.1
O4 C18 H18A 109.5
O4 C18 H18B 109.5
H18A C18 H18B 109.5
O4 C18 H18C 109.5
H18A C18 H18C 109.5
H18B C18 H18C 109.5

loop_
_geom_bond_atom_site_label_1
_geom_bond_atom_site_label_2
_geom_bond_distance
O1 C2 1.337(2)
O1 C1 1.447(2)
O2 C2 1.215(2)
O3 C9 1.351(2)
O3 H3O 0.855(17)
O4 C15 1.366(2)
O4 C18 1.424(2)
N1 C5 1.365(3)
N1 C6 1.372(3)
N1 H1N 0.870(17)
N2 N3 1.279(2)
N2 C10 1.394(2)
N3 C12 1.415(2)
C1 H1A 0.9800
C1 H1B 0.9800
C1 H1C 0.9800
C2 C3 1.503(3)
C3 C4 1.491(3)
C3 H3A 0.9900
C3 H3B 0.9900
C4 C5 1.377(3)
C4 C11 1.426(3)
C5 H5 0.9500
C6 C7 1.384(3)
C6 C11 1.415(3)
C7 C8 1.377(3)
C7 H7 0.9500
C8 C9 1.401(3)
C8 H8 0.9500
C9 C10 1.413(3)
C10 C11 1.423(3)
C12 C13 1.390(3)
C12 C17 1.399(3)
C13 C14 1.389(3)
C13 H13 0.9500
C14 C15 1.391(3)
C14 H14 0.9500
C15 C16 1.394(3)
C16 C17 1.371(3)
C16 H16 0.9500
C17 H17 0.9500
C18 H18A 0.9800
C18 H18B 0.9800
C18 H18C 0.9800

loop_
_geom_hbond_atom_site_label_D
_geom_hbond_atom_site_label_H
_geom_hbond_atom_site_label_A
_geom_hbond_distance_DH
_geom_hbond_distance_HA
_geom_hbond_distance_DA
_geom_hbond_angle_DHA
_geom_hbond_site_symmetry_A
O3 H3O N2 0.855(17) 2.45(3) 2.920(2) 116(2) .
O3 H3O N3 0.855(17) 1.80(2) 2.558(2) 146(3) .
N1 H1N O2 0.870(17) 2.08(2) 2.884(2) 153(2) 2

loop_
_geom_torsion_atom_site_label_1
_geom_torsion_atom_site_label_2
_geom_torsion_atom_site_label_3
_geom_torsion_atom_site_label_4
_geom_torsion
C10 N2 N3 C12 178.40(15)
C1 O1 C2 O2 1.3(3)
C1 O1 C2 C3 -179.87(15)
O2 C2 C3 C4 -19.8(3)
O1 C2 C3 C4 161.41(15)
C2 C3 C4 C5 116.5(2)
C2 C3 C4 C11 -63.0(3)
C6 N1 C5 C4 0.7(2)
C11 C4 C5 N1 -0.1(2)
C3 C4 C5 N1 -179.72(17)
C5 N1 C6 C7 178.1(2)
C5 N1 C6 C11 -1.1(2)
N1 C6 C7 C8 -179.77(19)
C11 C6 C7 C8 -0.7(3)
C6 C7 C8 C9 -0.9(3)
C7 C8 C9 O3 -179.07(17)
C7 C8 C9 C10 0.9(3)
N3 N2 C10 C9 -1.8(3)
N3 N2 C10 C11 179.18(15)
O3 C9 C10 N2 1.6(3)
C8 C9 C10 N2 -178.33(17)
O3 C9 C10 C11 -179.39(16)
C8 C9 C10 C11 0.7(3)
N1 C6 C11 C10 -178.52(16)
C7 C6 C11 C10 2.2(3)
N1 C6 C11 C4 1.0(2)
C7 C6 C11 C4 -178.23(17)
N2 C10 C11 C6 176.94(16)
C9 C10 C11 C6 -2.1(3)
N2 C10 C11 C4 -2.5(3)
C9 C10 C11 C4 178.45(19)
C5 C4 C11 C6 -0.6(2)
C3 C4 C11 C6 179.03(18)
C5 C4 C11 C10 178.9(2)
C3 C4 C11 C10 -1.5(3)
N2 N3 C12 C13 175.87(16)
N2 N3 C12 C17 -4.2(3)
C17 C12 C13 C14 0.6(3)
N3 C12 C13 C14 -179.46(17)
C12 C13 C14 C15 0.5(3)
C18 O4 C15 C14 -1.4(3)
C18 O4 C15 C16 178.59(17)
C13 C14 C15 O4 179.00(18)
C13 C14 C15 C16 -1.0(3)
O4 C15 C16 C17 -179.60(18)
C14 C15 C16 C17 0.4(3)
C15 C16 C17 C12 0.7(3)
C13 C12 C17 C16 -1.2(3)
N3 C12 C17 C16 178.87(18)
